data_7133411
loop_
_publ_author_name
'Li, Kai'
'Zhao, Zhengxing'
'Qin, Wenling'
'Liu, Yidong'
'Yan, Hailong'

_publ_section_title
;
 Catalytic asymmetric construction of bridged bicyclo[<i>m</i>.3.1] rings
 using an intramolecular Diels-Alder reaction.
;
_journal_issue 71
_journal_name_full 'Chemical communications (Cambridge, England)'
_journal_page_first 9570
_journal_page_last 9573
_journal_paper_doi 10.1039/d4cc02850c
_journal_volume 60
_journal_year 2024
_chemical_absolute_configuration ad
_chemical_formula_moiety 'C21 H16 O3'
_chemical_formula_sum 'C21 H16 O3'
_chemical_formula_weight 316.34
_space_group_crystal_system monoclinic
_space_group_IT_number 4
_space_group_name_Hall 'P 2yb'
_space_group_name_H-M_alt 'P 1 21 1'
_atom_sites_solution_hydrogens geom
_atom_sites_solution_primary dual
_audit_creation_date 2022-02-11
_audit_creation_method
;
Olex2 1.5
(compiled 2021.10.07 svn.r9718050b for OlexSys, GUI svn.r6410)
;
_audit_update_record
;
2022-02-11 deposited with the CCDC.	2024-07-23 downloaded from the CCDC.
;
_cell_angle_alpha 90
_cell_angle_beta 94.0554(14)
_cell_angle_gamma 90
_cell_formula_units_Z 4
_cell_length_a 7.48375(11)
_cell_length_b 23.7768(5)
_cell_length_c 8.95801(13)
_cell_measurement_reflns_used 10596
_cell_measurement_temperature 180.00(10)
_cell_measurement_theta_max 71.6240
_cell_measurement_theta_min 4.9430
_cell_volume 1589.99(5)
_computing_cell_refinement 'CrysAlisPro 1.171.39.46e (Rigaku OD, 2018)'
_computing_data_collection 'CrysAlisPro 1.171.39.46e (Rigaku OD, 2018)'
_computing_data_reduction 'CrysAlisPro 1.171.39.46e (Rigaku OD, 2018)'
_computing_molecular_graphics 'Olex2 1.5 (Dolomanov et al., 2009)'
_computing_publication_material 'Olex2 1.5 (Dolomanov et al., 2009)'
_computing_structure_refinement 'SHELXL 2018/3 (Sheldrick, 2015)'
_computing_structure_solution 'SHELXT  (Sheldrick, 2015)'
_diffrn_ambient_environment N~2~
_diffrn_ambient_temperature 180.00(10)
_diffrn_detector 'CCD plate'
_diffrn_detector_area_resol_mean 8.0243
_diffrn_detector_type EosS2
_diffrn_measured_fraction_theta_full 1.000
_diffrn_measured_fraction_theta_max 0.991
_diffrn_measurement_details
;
List of Runs (angles in degrees, time in seconds):

  # Type    Start    End  Width  t~exp~   \w     \q     \k     \f   Frames
#--------------------------------------------------------------------------
  1  \w   -105.00 -17.00   1.00    1.00    --  -35.97 -38.00 -60.00   88
  2  \w    -90.00  -3.00   1.00    1.00    --  -35.97 126.00 -90.00   87
  3  \w    -33.00  55.00   1.00    1.00    --   35.97 -38.00-150.00   88
  4  \w      1.00  75.00   1.00    1.00    --   35.97 -99.00-180.00   74
  5  \w     19.00 103.00   1.00    1.00    --   35.97  57.00  30.00   84
  6  \w     87.00 178.00   1.00    1.00    --  107.97  30.00 -60.00   91
  7  \w     38.00 129.00   1.00    1.00    --  107.97 -30.00 -60.00   91
  8  \w     91.00 176.00   1.00    1.00    --  107.97  45.00  30.00   85
  9  \w     39.00 110.00   1.00    1.00    --  107.97 -95.00 -90.00   71
 10  \w     41.00 126.00   1.00    1.00    --  107.97 -61.00 120.00   85
 11  \w     39.00 110.00   1.00    1.00    --  107.97 -95.00  90.00   71
 12  \w     40.00 125.00   1.00    1.00    --  107.97 -45.00-150.00   85
 13  \w     39.00 110.00   1.00    1.00    --  107.97 -95.00  30.00   71
 14  \w   -104.00  -9.00   1.00    1.00    --  -35.97 -77.00-150.00   95
 15  \w   -103.00 -19.00   1.00    1.00    --  -35.97 -57.00  90.00   84
 16  \w   -104.00  -9.00   1.00    1.00    --  -35.97 -77.00 -60.00   95
 17  \w    -31.00  53.00   1.00    1.00    --   35.97 -57.00  60.00   84
 18  \w     87.00 178.00   1.00    1.00    --  107.97  30.00-120.00   91
 19  \w     81.00 176.00   1.00    1.00    --  107.97  77.00 -30.00   95
 20  \w     70.00 178.00   1.00    1.00    --  107.97  15.00 150.00  108
 21  \w     91.00 176.00   1.00    1.00    --  107.97  45.00  60.00   85
 22  \w     91.00 176.00   1.00    1.00    --  107.97  45.00-180.00   85
 23  \w     81.00 141.00   1.00    1.00    --  107.97  77.00 -60.00   60
 24  \w     81.00 176.00   1.00    1.00    --  107.97  77.00-120.00   95
;
_diffrn_measurement_device 'four-circle diffractometer'
_diffrn_measurement_device_type 'SuperNova, Dual, Cu at home/near, EosS2'
_diffrn_measurement_method '\w scans'
_diffrn_orient_matrix_type 'CrysAlisPro convention (1999,Acta A55,543-557)'
_diffrn_orient_matrix_UB_11 0.0093427000
_diffrn_orient_matrix_UB_12 0.0054691000
_diffrn_orient_matrix_UB_13 0.1717989000
_diffrn_orient_matrix_UB_21 -0.2050703000
_diffrn_orient_matrix_UB_22 -0.0062043000
_diffrn_orient_matrix_UB_23 -0.0029191000
_diffrn_orient_matrix_UB_31 0.0205045000
_diffrn_orient_matrix_UB_32 -0.0642601000
_diffrn_orient_matrix_UB_33 0.0148865000
_diffrn_radiation_monochromator mirror
_diffrn_radiation_probe x-ray
_diffrn_radiation_type 'Cu K\a'
_diffrn_radiation_wavelength 1.54184
_diffrn_reflns_av_R_equivalents 0.0303
_diffrn_reflns_av_unetI/netI 0.0248
_diffrn_reflns_Laue_measured_fraction_full 1.000
_diffrn_reflns_Laue_measured_fraction_max 0.991
_diffrn_reflns_limit_h_max 9
_diffrn_reflns_limit_h_min -9
_diffrn_reflns_limit_k_max 20
_diffrn_reflns_limit_k_min -28
_diffrn_reflns_limit_l_max 10
_diffrn_reflns_limit_l_min -10
_diffrn_reflns_number 15193
_diffrn_reflns_point_group_measured_fraction_full 0.838
_diffrn_reflns_point_group_measured_fraction_max 0.825
_diffrn_reflns_theta_full 67.684
_diffrn_reflns_theta_max 71.700
_diffrn_reflns_theta_min 4.949
_diffrn_source 'micro-focus sealed X-ray tube'
_diffrn_source_type 'SuperNova (Cu) X-ray Source'
_exptl_absorpt_coefficient_mu 0.707
_exptl_absorpt_correction_T_max 1.00000
_exptl_absorpt_correction_T_min 0.33360
_exptl_absorpt_correction_type multi-scan
_exptl_absorpt_process_details
;
CrysAlisPro 1.171.39.46e (Rigaku Oxford Diffraction, 2018)
Empirical absorption correction using spherical harmonics,
 implemented in SCALE3 ABSPACK scaling algorithm.
;
_exptl_crystal_colour 'clear light colourless'
_exptl_crystal_colour_lustre clear
_exptl_crystal_colour_modifier light
_exptl_crystal_colour_primary colourless
_exptl_crystal_density_diffrn 1.321
_exptl_crystal_description block
_exptl_crystal_F_000 664
_exptl_crystal_size_max 0.43
_exptl_crystal_size_mid 0.39
_exptl_crystal_size_min 0.37
_refine_diff_density_max 0.147
_refine_diff_density_min -0.156
_refine_diff_density_rms 0.035
_refine_ls_abs_structure_details
;
 Flack x determined using 1854 quotients [(I+)-(I-)]/[(I+)+(I-)]
 (Parsons, Flack and Wagner, Acta Cryst. B69 (2013) 249-259).
;
_refine_ls_abs_structure_Flack 0.10(9)
_refine_ls_extinction_method none
_refine_ls_goodness_of_fit_ref 1.057
_refine_ls_hydrogen_treatment constr
_refine_ls_matrix_type full
_refine_ls_number_parameters 435
_refine_ls_number_reflns 5126
_refine_ls_number_restraints 1
_refine_ls_restrained_S_all 1.057
_refine_ls_R_factor_all 0.0358
_refine_ls_R_factor_gt 0.0354
_refine_ls_shift/su_max 0.001
_refine_ls_shift/su_mean 0.000
_refine_ls_structure_factor_coef Fsqd
_refine_ls_weighting_details 'w=1/[\s^2^(Fo^2^)+(0.0487P)^2^+0.3349P] where P=(Fo^2^+2Fc^2^)/3'
_refine_ls_weighting_scheme calc
_refine_ls_wR_factor_gt 0.0920
_refine_ls_wR_factor_ref 0.0924
_reflns_Friedel_coverage 0.624
_reflns_Friedel_fraction_full 0.668
_reflns_Friedel_fraction_max 0.651
_reflns_number_gt 5051
_reflns_number_total 5126
_reflns_threshold_expression 'I > 2\s(I)'
_cod_data_source_file d4cc02850c2.cif
_cod_data_source_block 2bg-c_zzx-913-new
_cod_depositor_comments 'Adding full bibliography for 7133411--7133420.cif.'
_cod_database_code 7133411
_shelx_shelxl_version_number 2018/3
_chemical_oxdiff_usercomment 'C1 H1 O1'
_shelx_space_group_comment
;
The symmetry employed for this shelxl refinement is uniquely defined
by the following loop, which should always be used as a source of
symmetry information in preference to the above space-group names.
They are only intended as comments.
;
_shelx_estimated_absorpt_t_max 0.780
_shelx_estimated_absorpt_t_min 0.751
_olex2_refinement_description
;
1. Fixed Uiso
 At 1.2 times of:
  All C(H) groups, All C(H,H) groups
 At 1.5 times of:
  All O(H) groups
2.a Ternary CH refined with riding coordinates:
 C13(H13), C34(H34)
2.b Secondary CH2 refined with riding coordinates:
 C12(H12A,H12B), C14(H14A,H14B), C33(H33A,H33B), C35(H35A,H35B)
2.c Aromatic/amide H refined with riding coordinates:
 C2(H2A), C3(H3), C4(H4), C5(H5), C7(H7), C8(H8), C16(H16), C17(H17), C18(H18),
  C19(H19), C23(H23), C24(H24), C25(H25), C26(H26), C28(H28), C29(H29),
 C37(H37), C38(H38), C39(H39), C40(H40)
2.d Idealised tetrahedral OH refined as rotating group:
 O2(H2), O5(H5A)
;
_smtbx_masks_void_probe_radius 1.2
_smtbx_masks_void_truncation_radius 1.2
_olex2_submission_special_instructions 'No special instructions were received'
_oxdiff_exptl_absorpt_empirical_details
;
Empirical correction (ABSPACK) includes:
- Absorption correction using spherical harmonics
- Frame scaling
;
_oxdiff_exptl_absorpt_empirical_full_max 1.969
_oxdiff_exptl_absorpt_empirical_full_min 0.590

loop_
_space_group_symop_operation_xyz
'x, y, z'
'-x, y+1/2, -z'

loop_
_atom_site_label
_atom_site_type_symbol
_atom_site_fract_x
_atom_site_fract_y
_atom_site_fract_z
_atom_site_U_iso_or_equiv
_atom_site_adp_type
_atom_site_occupancy
_atom_site_site_symmetry_order
_atom_site_calc_flag
_atom_site_refinement_flags_posn
_atom_site_refinement_flags_adp
_atom_site_refinement_flags_occupancy
_atom_site_disorder_assembly
_atom_site_disorder_group
O1 O -0.4213(2) -0.45881(9) -0.87354(19) 0.0356(5) Uani 1 1 d . . . . .
O2 O 0.1077(2) -0.42664(9) -0.7534(2) 0.0379(5) Uani 1 1 d . . . . .
H2 H 0.154246 -0.417686 -0.671247 0.057 Uiso 1 1 calc R U . . .
O3 O 0.1047(2) -0.49103(10) -0.5163(2) 0.0415(5) Uani 1 1 d . . . . .
C1 C 0.0140(3) -0.52346(10) -0.9481(2) 0.0223(5) Uani 1 1 d . . . . .
C2 C 0.1871(3) -0.53577(12) -0.8829(3) 0.0309(6) Uani 1 1 d . . . . .
H2A H 0.223648 -0.520748 -0.789823 0.037 Uiso 1 1 calc R U . . .
C3 C 0.3016(4) -0.56960(14) -0.9551(3) 0.0406(7) Uani 1 1 d . . . . .
H3 H 0.414359 -0.577574 -0.909791 0.049 Uiso 1 1 calc R U . . .
C4 C 0.2516(4) -0.59227(15) -1.0957(3) 0.0446(7) Uani 1 1 d . . . . .
H4 H 0.331815 -0.614346 -1.144599 0.054 Uiso 1 1 calc R U . . .
C5 C 0.0849(4) -0.58192(13) -1.1609(3) 0.0364(6) Uani 1 1 d . . . . .
H5 H 0.051797 -0.597319 -1.254256 0.044 Uiso 1 1 calc R U . . .
C6 C -0.0384(3) -0.54815(11) -1.0891(2) 0.0264(5) Uani 1 1 d . . . . .
C7 C -0.2137(4) -0.53895(12) -1.1531(3) 0.0324(6) Uani 1 1 d . . . . .
H7 H -0.247296 -0.553636 -1.247122 0.039 Uiso 1 1 calc R U . . .
C8 C -0.3334(3) -0.50911(13) -1.0795(3) 0.0342(6) Uani 1 1 d . . . . .
H8 H -0.449541 -0.504397 -1.121693 0.041 Uiso 1 1 calc R U . . .
C9 C -0.2828(3) -0.48500(11) -0.9385(3) 0.0268(5) Uani 1 1 d . . . . .
C10 C -0.1102(3) -0.48817(10) -0.8758(2) 0.0219(5) Uani 1 1 d . . . . .
C11 C -0.0564(3) -0.45548(11) -0.7347(3) 0.0252(5) Uani 1 1 d . . . . .
C12 C -0.1993(4) -0.41107(12) -0.7104(3) 0.0337(6) Uani 1 1 d . . . . .
H12A H -0.177740 -0.395223 -0.610951 0.040 Uiso 1 1 calc R U . . .
H12B H -0.188874 -0.380917 -0.782171 0.040 Uiso 1 1 calc R U . . .
C13 C -0.3859(3) -0.43429(13) -0.7267(3) 0.0337(6) Uani 1 1 d . . . . .
H13 H -0.466504 -0.401922 -0.722394 0.040 Uiso 1 1 calc R U . . .
C14 C -0.4335(3) -0.47353(14) -0.6027(3) 0.0370(7) Uani 1 1 d . . . . .
H14A H -0.405564 -0.454190 -0.508567 0.044 Uiso 1 1 calc R U . . .
H14B H -0.562318 -0.478821 -0.612368 0.044 Uiso 1 1 calc R U . . .
C15 C -0.3491(3) -0.53091(13) -0.5895(3) 0.0345(6) Uani 1 1 d . . . . .
C16 C -0.4576(5) -0.57767(18) -0.5724(4) 0.0555(10) Uani 1 1 d . . . . .
H16 H -0.580961 -0.572733 -0.574034 0.067 Uiso 1 1 calc R U . . .
C17 C -0.3879(7) -0.63125(19) -0.5531(4) 0.0719(13) Uani 1 1 d . . . . .
H17 H -0.464664 -0.661631 -0.544261 0.086 Uiso 1 1 calc R U . . .
C18 C -0.2063(7) -0.63990(16) -0.5468(4) 0.0629(11) Uani 1 1 d . . . . .
H18 H -0.159253 -0.675921 -0.534164 0.076 Uiso 1 1 calc R U . . .
C19 C -0.0950(5) -0.59437(14) -0.5597(3) 0.0437(7) Uani 1 1 d . . . . .
H19 H 0.028363 -0.599805 -0.553148 0.052 Uiso 1 1 calc R U . . .
C20 C -0.1629(3) -0.54064(12) -0.5821(2) 0.0294(5) Uani 1 1 d . . . . .
C21 C -0.0296(3) -0.49515(12) -0.6000(2) 0.0260(5) Uani 1 1 d . . . . .
O4 O -0.6377(3) -0.38403(10) -0.2753(2) 0.0438(5) Uani 1 1 d . . . . .
O5 O -1.1859(3) -0.38459(11) -0.3225(2) 0.0512(6) Uani 1 1 d . . . . .
H5A H -1.264098 -0.380631 -0.263684 0.077 Uiso 1 1 calc R U . . .
O6 O -1.2107(3) -0.31290(14) -0.1014(3) 0.0659(8) Uani 1 1 d . . . . .
C22 C -0.9870(3) -0.30169(10) -0.4916(2) 0.0222(5) Uani 1 1 d . . . . .
C23 C -1.1635(3) -0.27921(13) -0.4907(3) 0.0338(6) Uani 1 1 d . . . . .
H23 H -1.233346 -0.287914 -0.411989 0.041 Uiso 1 1 calc R U . . .
C24 C -1.2320(4) -0.24504(15) -0.6036(4) 0.0450(7) Uani 1 1 d . . . . .
H24 H -1.348089 -0.231308 -0.600880 0.054 Uiso 1 1 calc R U . . .
C25 C -1.1304(5) -0.23037(14) -0.7230(3) 0.0467(8) Uani 1 1 d . . . . .
H25 H -1.179925 -0.208096 -0.800664 0.056 Uiso 1 1 calc R U . . .
C26 C -0.9591(4) -0.24894(13) -0.7246(3) 0.0380(6) Uani 1 1 d . . . . .
H26 H -0.890570 -0.238279 -0.802498 0.046 Uiso 1 1 calc R U . . .
C27 C -0.8832(3) -0.28403(11) -0.6106(2) 0.0255(5) Uani 1 1 d . . . . .
C28 C -0.7031(3) -0.30188(13) -0.6107(3) 0.0335(6) Uani 1 1 d . . . . .
H28 H -0.634783 -0.291252 -0.688738 0.040 Uiso 1 1 calc R U . . .
C29 C -0.6288(3) -0.33426(13) -0.4986(3) 0.0349(6) Uani 1 1 d . . . . .
H29 H -0.508839 -0.344477 -0.498459 0.042 Uiso 1 1 calc R U . . .
C30 C -0.7321(3) -0.35272(11) -0.3815(3) 0.0282(5) Uani 1 1 d . . . . .
C31 C -0.9116(3) -0.33918(10) -0.3804(2) 0.0230(5) Uani 1 1 d . . . . .
C32 C -1.0212(4) -0.36223(12) -0.2581(3) 0.0317(6) Uani 1 1 d . . . . .
C33 C -0.9186(5) -0.40976(13) -0.1757(3) 0.0455(8) Uani 1 1 d . . . . .
H33A H -0.973968 -0.417701 -0.083276 0.055 Uiso 1 1 calc R U . . .
H33B H -0.927311 -0.443435 -0.236861 0.055 Uiso 1 1 calc R U . . .
C34 C -0.7252(4) -0.39604(13) -0.1401(3) 0.0426(7) Uani 1 1 d . . . . .
H34 H -0.669388 -0.430414 -0.098229 0.051 Uiso 1 1 calc R U . . .
C35 C -0.6832(4) -0.34995(14) -0.0248(3) 0.0368(6) Uani 1 1 d . . . . .
H35A H -0.735983 -0.361041 0.066562 0.044 Uiso 1 1 calc R U . . .
H35B H -0.554437 -0.349416 -0.003041 0.044 Uiso 1 1 calc R U . . .
C36 C -0.7419(3) -0.29047(13) -0.0596(2) 0.0299(5) Uani 1 1 d . . . . .
C37 C -0.6172(5) -0.24773(16) -0.0328(3) 0.0476(8) Uani 1 1 d . . . . .
H37 H -0.498747 -0.256974 -0.005141 0.057 Uiso 1 1 calc R U . . .
C38 C -0.6653(7) -0.19189(17) -0.0463(4) 0.0681(13) Uani 1 1 d . . . . .
H38 H -0.578942 -0.164141 -0.027887 0.082 Uiso 1 1 calc R U . . .
C39 C -0.8397(8) -0.17671(15) -0.0867(4) 0.0682(13) Uani 1 1 d . . . . .
H39 H -0.871503 -0.138988 -0.095635 0.082 Uiso 1 1 calc R U . . .
C40 C -0.9666(5) -0.21836(14) -0.1139(3) 0.0468(8) Uani 1 1 d . . . . .
H40 H -1.084968 -0.208580 -0.140291 0.056 Uiso 1 1 calc R U . . .
C41 C -0.9186(3) -0.27497(12) -0.1020(2) 0.0292(5) Uani 1 1 d . . . . .
C42 C -1.0614(3) -0.31617(13) -0.1457(3) 0.0336(6) Uani 1 1 d . . . . .

loop_
_atom_site_aniso_label
_atom_site_aniso_U_11
_atom_site_aniso_U_22
_atom_site_aniso_U_33
_atom_site_aniso_U_23
_atom_site_aniso_U_13
_atom_site_aniso_U_12
O1 0.0338(8) 0.0495(13) 0.0223(8) -0.0079(8) -0.0069(6) 0.0118(9)
O2 0.0409(9) 0.0365(12) 0.0362(10) -0.0125(9) 0.0021(8) -0.0171(9)
O3 0.0326(9) 0.0628(15) 0.0272(9) -0.0059(10) -0.0104(7) 0.0020(10)
C1 0.0323(11) 0.0164(12) 0.0179(10) -0.0012(9) -0.0005(8) -0.0048(9)
C2 0.0335(11) 0.0313(15) 0.0272(12) -0.0101(11) -0.0025(9) -0.0016(11)
C3 0.0337(12) 0.0435(19) 0.0435(15) -0.0124(14) -0.0041(11) 0.0075(12)
C4 0.0450(15) 0.047(2) 0.0419(16) -0.0193(15) 0.0052(12) 0.0074(14)
C5 0.0500(15) 0.0342(16) 0.0248(12) -0.0130(12) 0.0027(11) 0.0007(13)
C6 0.0392(12) 0.0209(13) 0.0188(10) -0.0022(10) 0.0008(9) -0.0039(10)
C7 0.0474(13) 0.0318(15) 0.0171(10) -0.0030(11) -0.0041(9) -0.0012(12)
C8 0.0358(12) 0.0405(17) 0.0245(12) -0.0025(11) -0.0109(10) 0.0032(12)
C9 0.0338(11) 0.0263(14) 0.0197(10) -0.0004(10) -0.0017(9) 0.0050(10)
C10 0.0326(11) 0.0176(12) 0.0148(9) -0.0009(9) -0.0025(8) -0.0025(10)
C11 0.0303(11) 0.0238(13) 0.0209(11) -0.0053(10) -0.0033(8) -0.0030(10)
C12 0.0478(14) 0.0240(14) 0.0289(13) -0.0066(11) -0.0009(11) 0.0022(12)
C13 0.0406(13) 0.0370(16) 0.0226(12) -0.0060(11) -0.0056(9) 0.0134(12)
C14 0.0288(11) 0.055(2) 0.0264(12) -0.0034(12) -0.0016(9) 0.0000(12)
C15 0.0403(13) 0.0419(18) 0.0202(11) 0.0028(11) -0.0054(9) -0.0083(12)
C16 0.0558(18) 0.071(3) 0.0382(16) 0.0159(17) -0.0092(13) -0.0297(18)
C17 0.105(3) 0.059(3) 0.049(2) 0.0241(19) -0.014(2) -0.042(2)
C18 0.116(3) 0.0343(19) 0.0365(16) 0.0143(15) -0.0103(19) -0.005(2)
C19 0.073(2) 0.0361(17) 0.0210(12) 0.0056(12) -0.0039(12) 0.0050(15)
C20 0.0447(13) 0.0318(15) 0.0107(10) 0.0010(10) -0.0042(9) -0.0012(12)
C21 0.0291(11) 0.0305(14) 0.0174(10) -0.0042(10) -0.0044(8) 0.0040(10)
O4 0.0553(11) 0.0487(13) 0.0263(9) 0.0003(9) -0.0039(8) 0.0272(10)
O5 0.0542(12) 0.0707(17) 0.0282(9) 0.0021(11) -0.0004(8) -0.0378(13)
O6 0.0361(10) 0.124(3) 0.0386(11) -0.0122(14) 0.0119(8) -0.0045(13)
C22 0.0326(11) 0.0183(12) 0.0152(9) -0.0032(9) -0.0018(8) -0.0039(9)
C23 0.0334(12) 0.0410(17) 0.0262(12) -0.0017(12) -0.0036(9) 0.0035(12)
C24 0.0423(15) 0.0461(19) 0.0444(16) -0.0033(15) -0.0127(12) 0.0161(14)
C25 0.073(2) 0.0353(18) 0.0296(14) 0.0086(13) -0.0128(13) 0.0057(16)
C26 0.0613(17) 0.0316(16) 0.0205(11) 0.0031(11) -0.0021(11) -0.0086(14)
C27 0.0422(12) 0.0199(13) 0.0140(10) -0.0035(9) -0.0003(9) -0.0074(11)
C28 0.0417(13) 0.0416(18) 0.0177(11) -0.0062(11) 0.0067(9) -0.0076(12)
C29 0.0312(11) 0.0484(19) 0.0254(12) -0.0102(12) 0.0038(9) 0.0050(12)
C30 0.0380(12) 0.0250(14) 0.0207(11) -0.0031(10) -0.0033(9) 0.0059(11)
C31 0.0343(11) 0.0196(13) 0.0149(10) 0.0006(9) 0.0003(8) -0.0029(9)
C32 0.0434(13) 0.0334(16) 0.0182(11) 0.0039(10) 0.0006(9) -0.0157(12)
C33 0.085(2) 0.0242(15) 0.0261(13) 0.0079(12) -0.0024(13) -0.0116(15)
C34 0.0710(19) 0.0273(16) 0.0282(13) 0.0065(12) -0.0045(13) 0.0177(14)
C35 0.0439(14) 0.0439(18) 0.0216(11) -0.0001(12) -0.0057(10) 0.0083(13)
C36 0.0389(12) 0.0353(15) 0.0155(10) -0.0020(10) 0.0027(9) -0.0058(12)
C37 0.0539(17) 0.059(2) 0.0300(14) -0.0060(15) 0.0061(12) -0.0221(16)
C38 0.124(4) 0.043(2) 0.0382(18) -0.0060(16) 0.009(2) -0.043(2)
C39 0.152(4) 0.0229(18) 0.0293(15) -0.0007(14) 0.007(2) 0.004(2)
C40 0.082(2) 0.0370(18) 0.0211(12) -0.0039(12) 0.0034(13) 0.0197(17)
C41 0.0433(13) 0.0298(15) 0.0147(10) -0.0008(10) 0.0040(9) 0.0030(11)
C42 0.0322(11) 0.0494(18) 0.0193(11) 0.0030(11) 0.0011(9) -0.0029(12)

loop_
_atom_type_symbol
_atom_type_description
_atom_type_scat_dispersion_real
_atom_type_scat_dispersion_imag
_atom_type_scat_source
C C 0.0181 0.0091 'International Tables Vol C Tables 4.2.6.8 and 6.1.1.4'
H H 0.0000 0.0000 'International Tables Vol C Tables 4.2.6.8 and 6.1.1.4'
O O 0.0492 0.0322 'International Tables Vol C Tables 4.2.6.8 and 6.1.1.4'

loop_
_geom_angle_atom_site_label_1
_geom_angle_atom_site_label_2
_geom_angle_atom_site_label_3
_geom_angle
_geom_angle_site_symmetry_1
_geom_angle_site_symmetry_3
_geom_angle_publ_flag
C9 O1 C13 118.25(18) . . ?
C11 O2 H2 109.5 . . ?
C2 C1 C6 118.0(2) . . ?
C2 C1 C10 122.5(2) . . ?
C6 C1 C10 119.6(2) . . ?
C1 C2 H2A 119.6 . . ?
C3 C2 C1 120.8(2) . . ?
C3 C2 H2A 119.6 . . ?
C2 C3 H3 119.5 . . ?
C2 C3 C4 121.1(3) . . ?
C4 C3 H3 119.5 . . ?
C3 C4 H4 120.1 . . ?
C5 C4 C3 119.7(3) . . ?
C5 C4 H4 120.1 . . ?
C4 C5 H5 119.5 . . ?
C4 C5 C6 121.0(2) . . ?
C6 C5 H5 119.5 . . ?
C5 C6 C1 119.4(2) . . ?
C7 C6 C1 119.1(2) . . ?
C7 C6 C5 121.4(2) . . ?
C6 C7 H7 119.6 . . ?
C8 C7 C6 120.8(2) . . ?
C8 C7 H7 119.6 . . ?
C7 C8 H8 119.9 . . ?
C7 C8 C9 120.3(2) . . ?
C9 C8 H8 119.9 . . ?
O1 C9 C8 113.6(2) . . ?
O1 C9 C10 124.6(2) . . ?
C10 C9 C8 121.8(2) . . ?
C1 C10 C11 122.21(19) . . ?
C9 C10 C1 117.8(2) . . ?
C9 C10 C11 120.0(2) . . ?
O2 C11 C10 109.16(18) . . ?
O2 C11 C12 107.5(2) . . ?
O2 C11 C21 108.81(19) . . ?
C10 C11 C12 109.03(19) . . ?
C10 C11 C21 110.7(2) . . ?
C12 C11 C21 111.5(2) . . ?
C11 C12 H12A 109.0 . . ?
C11 C12 H12B 109.0 . . ?
H12A C12 H12B 107.8 . . ?
C13 C12 C11 112.8(2) . . ?
C13 C12 H12A 109.0 . . ?
C13 C12 H12B 109.0 . . ?
O1 C13 C12 110.3(2) . . ?
O1 C13 H13 106.2 . . ?
O1 C13 C14 112.5(2) . . ?
C12 C13 H13 106.2 . . ?
C12 C13 C14 114.9(2) . . ?
C14 C13 H13 106.2 . . ?
C13 C14 H14A 107.4 . . ?
C13 C14 H14B 107.4 . . ?
H14A C14 H14B 106.9 . . ?
C15 C14 C13 119.8(2) . . ?
C15 C14 H14A 107.4 . . ?
C15 C14 H14B 107.4 . . ?
C16 C15 C14 119.2(3) . . ?
C16 C15 C20 116.5(3) . . ?
C20 C15 C14 124.1(3) . . ?
C15 C16 H16 118.9 . . ?
C17 C16 C15 122.1(3) . . ?
C17 C16 H16 118.9 . . ?
C16 C17 H17 119.8 . . ?
C18 C17 C16 120.5(4) . . ?
C18 C17 H17 119.8 . . ?
C17 C18 H18 120.6 . . ?
C17 C18 C19 118.9(4) . . ?
C19 C18 H18 120.6 . . ?
C18 C19 H19 119.3 . . ?
C18 C19 C20 121.3(3) . . ?
C20 C19 H19 119.3 . . ?
C15 C20 C21 122.9(3) . . ?
C19 C20 C15 120.7(3) . . ?
C19 C20 C21 116.4(2) . . ?
O3 C21 C11 119.5(2) . . ?
O3 C21 C20 121.6(2) . . ?
C20 C21 C11 118.71(18) . . ?
C30 O4 C34 116.7(2) . . ?
C32 O5 H5A 109.5 . . ?
C27 C22 C23 116.6(2) . . ?
C31 C22 C23 123.5(2) . . ?
C31 C22 C27 119.8(2) . . ?
C22 C23 H23 119.4 . . ?
C24 C23 C22 121.1(3) . . ?
C24 C23 H23 119.4 . . ?
C23 C24 H24 119.4 . . ?
C23 C24 C25 121.2(3) . . ?
C25 C24 H24 119.4 . . ?
C24 C25 H25 120.3 . . ?
C26 C25 C24 119.4(3) . . ?
C26 C25 H25 120.3 . . ?
C25 C26 H26 119.4 . . ?
C25 C26 C27 121.2(3) . . ?
C27 C26 H26 119.4 . . ?
C26 C27 C22 120.3(2) . . ?
C26 C27 C28 120.9(2) . . ?
C28 C27 C22 118.8(2) . . ?
C27 C28 H28 119.6 . . ?
C29 C28 C27 120.8(2) . . ?
C29 C28 H28 119.6 . . ?
C28 C29 H29 119.7 . . ?
C28 C29 C30 120.6(2) . . ?
C30 C29 H29 119.7 . . ?
O4 C30 C29 113.7(2) . . ?
O4 C30 C31 125.3(2) . . ?
C31 C30 C29 121.0(2) . . ?
C22 C31 C32 121.6(2) . . ?
C30 C31 C22 118.6(2) . . ?
C30 C31 C32 119.7(2) . . ?
O5 C32 C31 109.79(19) . . ?
O5 C32 C33 108.1(2) . . ?
O5 C32 C42 109.1(2) . . ?
C31 C32 C33 109.7(2) . . ?
C31 C32 C42 111.0(2) . . ?
C33 C32 C42 109.1(2) . . ?
C32 C33 H33A 109.0 . . ?
C32 C33 H33B 109.0 . . ?
H33A C33 H33B 107.8 . . ?
C34 C33 C32 112.8(2) . . ?
C34 C33 H33A 109.0 . . ?
C34 C33 H33B 109.0 . . ?
O4 C34 C33 110.7(2) . . ?
O4 C34 H34 106.2 . . ?
O4 C34 C35 110.0(3) . . ?
C33 C34 H34 106.2 . . ?
C33 C34 C35 116.8(3) . . ?
C35 C34 H34 106.2 . . ?
C34 C35 H35A 107.4 . . ?
C34 C35 H35B 107.4 . . ?
H35A C35 H35B 107.0 . . ?
C36 C35 C34 119.5(2) . . ?
C36 C35 H35A 107.4 . . ?
C36 C35 H35B 107.4 . . ?
C37 C36 C35 118.0(3) . . ?
C37 C36 C41 117.7(3) . . ?
C41 C36 C35 124.0(2) . . ?
C36 C37 H37 119.3 . . ?
C38 C37 C36 121.5(4) . . ?
C38 C37 H37 119.3 . . ?
C37 C38 H38 119.6 . . ?
C39 C38 C37 120.8(4) . . ?
C39 C38 H38 119.6 . . ?
C38 C39 H39 120.5 . . ?
C38 C39 C40 119.0(3) . . ?
C40 C39 H39 120.5 . . ?
C39 C40 H40 119.7 . . ?
C39 C40 C41 120.5(3) . . ?
C41 C40 H40 119.7 . . ?
C36 C41 C42 123.2(3) . . ?
C40 C41 C36 120.5(3) . . ?
C40 C41 C42 116.2(3) . . ?
O6 C42 C32 119.2(3) . . ?
O6 C42 C41 122.3(3) . . ?
C41 C42 C32 118.3(2) . . ?

loop_
_geom_bond_atom_site_label_1
_geom_bond_atom_site_label_2
_geom_bond_distance
_geom_bond_site_symmetry_2
_geom_bond_publ_flag
O1 C9 1.373(3) . ?
O1 C13 1.446(3) . ?
O2 H2 0.8200 . ?
O2 C11 1.427(3) . ?
O3 C21 1.214(3) . ?
C1 C2 1.413(3) . ?
C1 C6 1.422(3) . ?
C1 C10 1.440(3) . ?
C2 H2A 0.9300 . ?
C2 C3 1.371(4) . ?
C3 H3 0.9300 . ?
C3 C4 1.396(4) . ?
C4 H4 0.9300 . ?
C4 C5 1.362(4) . ?
C5 H5 0.9300 . ?
C5 C6 1.413(4) . ?
C6 C7 1.411(3) . ?
C7 H7 0.9300 . ?
C7 C8 1.350(4) . ?
C8 H8 0.9300 . ?
C8 C9 1.414(3) . ?
C9 C10 1.374(3) . ?
C10 C11 1.514(3) . ?
C11 C12 1.529(4) . ?
C11 C21 1.534(3) . ?
C12 H12A 0.9700 . ?
C12 H12B 0.9700 . ?
C12 C13 1.499(4) . ?
C13 H13 0.9800 . ?
C13 C14 1.512(4) . ?
C14 H14A 0.9700 . ?
C14 H14B 0.9700 . ?
C14 C15 1.505(4) . ?
C15 C16 1.392(4) . ?
C15 C20 1.410(4) . ?
C16 H16 0.9300 . ?
C16 C17 1.383(6) . ?
C17 H17 0.9300 . ?
C17 C18 1.371(7) . ?
C18 H18 0.9300 . ?
C18 C19 1.376(5) . ?
C19 H19 0.9300 . ?
C19 C20 1.384(4) . ?
C20 C21 1.488(4) . ?
O4 C30 1.365(3) . ?
O4 C34 1.446(4) . ?
O5 H5A 0.8200 . ?
O5 C32 1.426(3) . ?
O6 C42 1.215(3) . ?
C22 C23 1.426(3) . ?
C22 C27 1.426(3) . ?
C22 C31 1.424(3) . ?
C23 H23 0.9300 . ?
C23 C24 1.368(4) . ?
C24 H24 0.9300 . ?
C24 C25 1.400(5) . ?
C25 H25 0.9300 . ?
C25 C26 1.357(5) . ?
C26 H26 0.9300 . ?
C26 C27 1.407(4) . ?
C27 C28 1.413(4) . ?
C28 H28 0.9300 . ?
C28 C29 1.353(4) . ?
C29 H29 0.9300 . ?
C29 C30 1.416(4) . ?
C30 C31 1.382(3) . ?
C31 C32 1.517(3) . ?
C32 C33 1.527(4) . ?
C32 C42 1.532(4) . ?
C33 H33A 0.9700 . ?
C33 H33B 0.9700 . ?
C33 C34 1.496(5) . ?
C34 H34 0.9800 . ?
C34 C35 1.523(4) . ?
C35 H35A 0.9700 . ?
C35 H35B 0.9700 . ?
C35 C36 1.507(4) . ?
C36 C37 1.389(4) . ?
C36 C41 1.400(4) . ?
C37 H37 0.9300 . ?
C37 C38 1.378(6) . ?
C38 H38 0.9300 . ?
C38 C39 1.378(7) . ?
C39 H39 0.9300 . ?
C39 C40 1.382(6) . ?
C40 H40 0.9300 . ?
C40 C41 1.395(4) . ?
C41 C42 1.481(4) . ?

loop_
_geom_torsion_atom_site_label_1
_geom_torsion_atom_site_label_2
_geom_torsion_atom_site_label_3
_geom_torsion_atom_site_label_4
_geom_torsion
_geom_torsion_site_symmetry_1
_geom_torsion_site_symmetry_2
_geom_torsion_site_symmetry_3
_geom_torsion_site_symmetry_4
_geom_torsion_publ_flag
O1 C9 C10 C1 171.8(2) . . . . ?
O1 C9 C10 C11 -7.8(4) . . . . ?
O1 C13 C14 C15 57.1(3) . . . . ?
O2 C11 C12 C13 165.9(2) . . . . ?
O2 C11 C21 O3 11.8(3) . . . . ?
O2 C11 C21 C20 -163.6(2) . . . . ?
C1 C2 C3 C4 0.8(5) . . . . ?
C1 C6 C7 C8 -2.7(4) . . . . ?
C1 C10 C11 O2 47.9(3) . . . . ?
C1 C10 C11 C12 165.1(2) . . . . ?
C1 C10 C11 C21 -71.9(3) . . . . ?
C2 C1 C6 C5 -2.4(4) . . . . ?
C2 C1 C6 C7 176.7(2) . . . . ?
C2 C1 C10 C9 -171.3(2) . . . . ?
C2 C1 C10 C11 8.3(4) . . . . ?
C2 C3 C4 C5 -1.7(5) . . . . ?
C3 C4 C5 C6 0.5(5) . . . . ?
C4 C5 C6 C1 1.6(4) . . . . ?
C4 C5 C6 C7 -177.5(3) . . . . ?
C5 C6 C7 C8 176.4(3) . . . . ?
C6 C1 C2 C3 1.3(4) . . . . ?
C6 C1 C10 C9 7.4(3) . . . . ?
C6 C1 C10 C11 -173.1(2) . . . . ?
C6 C7 C8 C9 2.0(4) . . . . ?
C7 C8 C9 O1 -176.4(3) . . . . ?
C7 C8 C9 C10 3.8(4) . . . . ?
C8 C9 C10 C1 -8.3(4) . . . . ?
C8 C9 C10 C11 172.1(2) . . . . ?
C9 O1 C13 C12 34.5(3) . . . . ?
C9 O1 C13 C14 -95.3(3) . . . . ?
C9 C10 C11 O2 -132.6(2) . . . . ?
C9 C10 C11 C12 -15.4(3) . . . . ?
C9 C10 C11 C21 107.6(3) . . . . ?
C10 C1 C2 C3 180.0(3) . . . . ?
C10 C1 C6 C5 178.9(2) . . . . ?
C10 C1 C6 C7 -2.0(3) . . . . ?
C10 C11 C12 C13 47.6(3) . . . . ?
C10 C11 C21 O3 131.7(2) . . . . ?
C10 C11 C21 C20 -43.6(3) . . . . ?
C11 C12 C13 O1 -58.1(3) . . . . ?
C11 C12 C13 C14 70.3(3) . . . . ?
C12 C11 C21 O3 -106.7(3) . . . . ?
C12 C11 C21 C20 77.9(3) . . . . ?
C12 C13 C14 C15 -70.2(3) . . . . ?
C13 O1 C9 C8 178.0(3) . . . . ?
C13 O1 C9 C10 -2.1(4) . . . . ?
C13 C14 C15 C16 -131.4(3) . . . . ?
C13 C14 C15 C20 53.6(3) . . . . ?
C14 C15 C16 C17 -177.1(3) . . . . ?
C14 C15 C20 C19 175.5(2) . . . . ?
C14 C15 C20 C21 -5.6(4) . . . . ?
C15 C16 C17 C18 1.4(6) . . . . ?
C15 C20 C21 O3 134.8(3) . . . . ?
C15 C20 C21 C11 -49.9(3) . . . . ?
C16 C15 C20 C19 0.4(4) . . . . ?
C16 C15 C20 C21 179.3(2) . . . . ?
C16 C17 C18 C19 0.2(6) . . . . ?
C17 C18 C19 C20 -1.5(5) . . . . ?
C18 C19 C20 C15 1.2(4) . . . . ?
C18 C19 C20 C21 -177.8(2) . . . . ?
C19 C20 C21 O3 -46.3(3) . . . . ?
C19 C20 C21 C11 129.0(2) . . . . ?
C20 C15 C16 C17 -1.7(5) . . . . ?
C21 C11 C12 C13 -74.9(3) . . . . ?
O4 C30 C31 C22 174.1(2) . . . . ?
O4 C30 C31 C32 -3.2(4) . . . . ?
O4 C34 C35 C36 61.9(3) . . . . ?
O5 C32 C33 C34 164.1(2) . . . . ?
O5 C32 C42 O6 15.8(4) . . . . ?
O5 C32 C42 C41 -160.5(2) . . . . ?
C22 C23 C24 C25 -0.8(5) . . . . ?
C22 C27 C28 C29 -1.3(4) . . . . ?
C22 C31 C32 O5 49.9(3) . . . . ?
C22 C31 C32 C33 168.6(2) . . . . ?
C22 C31 C32 C42 -70.8(3) . . . . ?
C23 C22 C27 C26 -3.8(3) . . . . ?
C23 C22 C27 C28 175.5(2) . . . . ?
C23 C22 C31 C30 -171.8(2) . . . . ?
C23 C22 C31 C32 5.4(4) . . . . ?
C23 C24 C25 C26 -2.1(5) . . . . ?
C24 C25 C26 C27 1.9(5) . . . . ?
C25 C26 C27 C22 1.1(4) . . . . ?
C25 C26 C27 C28 -178.2(3) . . . . ?
C26 C27 C28 C29 178.0(3) . . . . ?
C27 C22 C23 C24 3.7(4) . . . . ?
C27 C22 C31 C30 7.0(3) . . . . ?
C27 C22 C31 C32 -175.7(2) . . . . ?
C27 C28 C29 C30 2.4(4) . . . . ?
C28 C29 C30 O4 -178.8(2) . . . . ?
C28 C29 C30 C31 1.4(4) . . . . ?
C29 C30 C31 C22 -6.0(4) . . . . ?
C29 C30 C31 C32 176.6(2) . . . . ?
C30 O4 C34 C33 40.7(3) . . . . ?
C30 O4 C34 C35 -89.9(3) . . . . ?
C30 C31 C32 O5 -132.8(3) . . . . ?
C30 C31 C32 C33 -14.2(3) . . . . ?
C30 C31 C32 C42 106.5(3) . . . . ?
C31 C22 C23 C24 -177.4(3) . . . . ?
C31 C22 C27 C26 177.2(2) . . . . ?
C31 C22 C27 C28 -3.4(3) . . . . ?
C31 C32 C33 C34 44.4(3) . . . . ?
C31 C32 C42 O6 136.9(3) . . . . ?
C31 C32 C42 C41 -39.4(3) . . . . ?
C32 C33 C34 O4 -58.8(3) . . . . ?
C32 C33 C34 C35 68.1(3) . . . . ?
C33 C32 C42 O6 -102.1(3) . . . . ?
C33 C32 C42 C41 81.6(3) . . . . ?
C33 C34 C35 C36 -65.3(4) . . . . ?
C34 O4 C30 C29 169.6(2) . . . . ?
C34 O4 C30 C31 -10.5(4) . . . . ?
C34 C35 C36 C37 -132.2(3) . . . . ?
C34 C35 C36 C41 54.9(4) . . . . ?
C35 C36 C37 C38 -172.9(3) . . . . ?
C35 C36 C41 C40 171.8(2) . . . . ?
C35 C36 C41 C42 -12.2(4) . . . . ?
C36 C37 C38 C39 0.1(5) . . . . ?
C36 C41 C42 O6 136.1(3) . . . . ?
C36 C41 C42 C32 -47.7(3) . . . . ?
C37 C36 C41 C40 -1.1(3) . . . . ?
C37 C36 C41 C42 174.9(2) . . . . ?
C37 C38 C39 C40 0.0(5) . . . . ?
C38 C39 C40 C41 -0.6(5) . . . . ?
C39 C40 C41 C36 1.2(4) . . . . ?
C39 C40 C41 C42 -175.1(3) . . . . ?
C40 C41 C42 O6 -47.7(4) . . . . ?
C40 C41 C42 C32 128.5(3) . . . . ?
C41 C36 C37 C38 0.4(4) . . . . ?
C42 C32 C33 C34 -77.4(3) . . . . ?

loop_
_smtbx_masks_void_nr
_smtbx_masks_void_average_x
_smtbx_masks_void_average_y
_smtbx_masks_void_average_z
_smtbx_masks_void_volume
_smtbx_masks_void_count_electrons
_smtbx_masks_void_content
1 0.312 0.314 0.288 17.9 0.1 ?
2 0.688 0.814 0.712 17.9 0.1 ?
